data_2232172
loop_
_publ_author_name
'Rivera, Augusto'
'Quiroga, Diego'
'R\'ios-Motta, Jaime'
'Fejfarov\'a, Karla'
'Du\<sek, Michal'

_publ_section_title
;
 Dimethyl
 4,4'-dihydroxy-3,3'-{[(3a<i>RS</i>,7a<i>RS</i>)-2,3,3a,4,5,6,7,7a-octahydro-1<i>H</i>-1,3-benzimidazole-1,3-diyl]bis(methylene)}dibenzoate
;
_journal_coeditor_code BT5658
_journal_issue 11
_journal_name_full 'Acta Crystallographica Section E'
_journal_page_first o2911
_journal_page_last o2912
_journal_paper_doi 10.1107/S1600536811040906
_journal_volume 67
_journal_year 2011
_chemical_formula_iupac 'C25 H30 N2 O6'
_chemical_formula_moiety 'C25 H30 N2 O6'
_chemical_formula_sum 'C25 H30 N2 O6'
_chemical_formula_weight 454.5
_chemical_name_systematic
;
Dimethyl
4,4'-dihydroxy-3,3'-{[(3a<i>RS</i>,7a<i>RS</i>)-2,3,3a,4,5,6,7,7a-octahydro-
1<i>H</i>-1,3-benzimidazole-1,3-diyl]bis(methylene)}dibenzoate
;
_space_group_IT_number 15
_symmetry_cell_setting monoclinic
_symmetry_space_group_name_Hall '-C 2yc'
_symmetry_space_group_name_H-M 'C 1 2/c 1'
_cell_angle_alpha 90
_cell_angle_beta 121.139(3)
_cell_angle_gamma 90
_cell_formula_units_Z 8
_cell_length_a 26.3472(6)
_cell_length_b 9.14320(10)
_cell_length_c 21.6585(4)
_cell_measurement_reflns_used 9151
_cell_measurement_temperature 120
_cell_measurement_theta_max 67.06
_cell_measurement_theta_min 3.37
_cell_volume 4465.7(2)
_computing_cell_refinement 'Crysalis PRO (Agilent, 2010)'
_computing_data_collection
;
CrysAlisPro (Agilent, 2010)
;
_computing_data_reduction 'Crysalis PRO (Agilent, 2010)'
_computing_molecular_graphics 'DIAMOND (Brandenburg & Putz, 2005)'
_computing_publication_material 'JANA2006 (Pet\<r\'i\<cek <i>et al.</i>, 2006)'
_computing_structure_refinement 'JANA2006 (Pet\<r\'i\<cek <i>et al.</i>, 2006)'
_computing_structure_solution 'SIR2002 (Burla <i>et al.</i>, 2003)'
_diffrn_ambient_temperature 120
_diffrn_detector_area_resol_mean 10.3784
_diffrn_measured_fraction_theta_full 0.99
_diffrn_measured_fraction_theta_max 0.99
_diffrn_measurement_device 'four-cycle diffractometer'
_diffrn_measurement_device_type 'Agilent Xcalibur diffractometer with an Atlas (Gemini ultra Cu) detector'
_diffrn_measurement_method 'Rotation method data acquisition using \w'
_diffrn_radiation_monochromator mirror
_diffrn_radiation_source 'Enhance Ultra (Cu) X-ray Source'
_diffrn_radiation_type 'Cu K\a'
_diffrn_radiation_wavelength 1.5418
_diffrn_reflns_av_R_equivalents 0.0283
_diffrn_reflns_av_sigmaI/netI 0.0185
_diffrn_reflns_limit_h_max 30
_diffrn_reflns_limit_h_min -31
_diffrn_reflns_limit_k_max 10
_diffrn_reflns_limit_k_min -10
_diffrn_reflns_limit_l_max 25
_diffrn_reflns_limit_l_min -24
_diffrn_reflns_number 17421
_diffrn_reflns_reduction_process
;
Integration of the CCD images was done by program CrysAlisPro
(Agilent Technologies, 2010). The same program was used for indexing of the
crystal shape and absorption correction.
;
_diffrn_reflns_theta_full 67.11
_diffrn_reflns_theta_max 67.11
_diffrn_reflns_theta_min 3.92
_diffrn_standards_number 0
_exptl_absorpt_coefficient_mu 0.795
_exptl_absorpt_correction_T_max 1
_exptl_absorpt_correction_T_min 0.853
_exptl_absorpt_correction_type multi-scan
_exptl_absorpt_process_details
;
(CrysAlis PRO; Agilent, 2010)
;
_exptl_crystal_colour colourless
_exptl_crystal_density_diffrn 1.3516
_exptl_crystal_density_method 'not measured'
_exptl_crystal_description block
_exptl_crystal_F_000 1936
_exptl_crystal_size_max 0.409
_exptl_crystal_size_mid 0.229
_exptl_crystal_size_min 0.164
_refine_diff_density_max 0.26
_refine_diff_density_min -0.18
_refine_ls_extinction_method none
_refine_ls_goodness_of_fit_ref 1.54
_refine_ls_hydrogen_treatment mixed
_refine_ls_number_constraints 0
_refine_ls_number_parameters 304
_refine_ls_number_reflns 3970
_refine_ls_number_restraints 0
_refine_ls_R_factor_all 0.0429
_refine_ls_R_factor_gt 0.0347
_refine_ls_shift/su_max 0.0454
_refine_ls_shift/su_mean 0.0057
_refine_ls_structure_factor_coef Fsqd
_refine_ls_weighting_details 'w = 1/[\s^2^(I)+0.0016I^2^]'
_refine_ls_weighting_scheme sigma
_refine_ls_wR_factor_gt 0.0909
_refine_ls_wR_factor_ref 0.0971
_reflns_number_gt 3309
_reflns_number_total 3970
_reflns_threshold_expression I>3\s(I)
_cod_data_source_file bt5658.cif
_cod_data_source_block I
_cod_original_sg_symbol_H-M 'C 2/c'
_cod_database_code 2232172
_cod_database_fobs_code 2232172

loop_
_symmetry_equiv_pos_site_id
_symmetry_equiv_pos_as_xyz
1 x,y,z
2 -x,y,-z+1/2
3 -x,-y,-z
4 x,-y,z+1/2
5 x+1/2,y+1/2,z
6 -x+1/2,y+1/2,-z+1/2
7 -x+1/2,-y+1/2,-z
8 x+1/2,-y+1/2,z+1/2

loop_
_atom_site_type_symbol
_atom_site_label
_atom_site_fract_x
_atom_site_fract_y
_atom_site_fract_z
_atom_site_U_iso_or_equiv
_atom_site_adp_type
_atom_site_calc_flag
_atom_site_occupancy
_atom_site_symmetry_multiplicity
O O1 0.25904(4) 0.33029(11) 1.07162(5) 0.0309(4) Uani d 1 8
O O2 0.18467(4) 0.18439(10) 1.05612(5) 0.0305(4) Uani d 1 8
O O3 0.03275(4) 0.68882(11) 0.84111(5) 0.0269(4) Uani d 1 8
O O4 0.01966(4) 0.25644(10) 0.51016(5) 0.0275(4) Uani d 1 8
O O5 0.10151(4) 0.15258(9) 0.52210(5) 0.0246(4) Uani d 1 8
O O6 0.22213(4) 0.68869(11) 0.72919(5) 0.0281(4) Uani d 1 8
N N1 0.11660(5) 0.80792(11) 0.82539(6) 0.0206(4) Uani d 1 8
N N2 0.12619(5) 0.80593(11) 0.72269(6) 0.0203(4) Uani d 1 8
C C1 0.12226(6) 0.70921(14) 0.77488(7) 0.0229(5) Uani d 1 8
C C2 0.12528(6) 0.95764(13) 0.80739(7) 0.0200(5) Uani d 1 8
C C3 0.09573(6) 1.07952(14) 0.82484(7) 0.0244(6) Uani d 1 8
C C4 0.10153(7) 1.22240(15) 0.79175(8) 0.0282(6) Uani d 1 8
C C5 0.07990(6) 1.20809(15) 0.71143(8) 0.0283(6) Uani d 1 8
C C6 0.10988(6) 1.08124(14) 0.69607(7) 0.0252(6) Uani d 1 8
C C7 0.09940(6) 0.94404(13) 0.72716(7) 0.0203(5) Uani d 1 8
C C8 0.15534(6) 0.76766(14) 0.90155(7) 0.0221(5) Uani d 1 8
C C9 0.13584(6) 0.62646(14) 0.91905(6) 0.0201(5) Uani d 1 8
C C10 0.17667(6) 0.52797(14) 0.96778(7) 0.0209(5) Uani d 1 8
C C11 0.15941(6) 0.40115(14) 0.98767(7) 0.0217(5) Uani d 1 8
C C12 0.09912(6) 0.37225(14) 0.95701(7) 0.0232(6) Uani d 1 8
C C13 0.05745(6) 0.46807(14) 0.90719(7) 0.0234(6) Uani d 1 8
C C14 0.07510(6) 0.59530(14) 0.88841(7) 0.0208(5) Uani d 1 8
C C15 0.20657(6) 0.30532(14) 1.04216(7) 0.0238(6) Uani d 1 8
C C16 0.22831(7) 0.08821(16) 1.11053(9) 0.0354(7) Uani d 1 8
C C17 0.09522(6) 0.74531(14) 0.64881(7) 0.0223(5) Uani d 1 8
C C18 0.12328(5) 0.60631(14) 0.64261(7) 0.0196(5) Uani d 1 8
C C19 0.08850(6) 0.49718(13) 0.59512(7) 0.0193(5) Uani d 1 8
C C20 0.11324(6) 0.37195(13) 0.58482(7) 0.0202(5) Uani d 1 8
C C21 0.17476(6) 0.35599(14) 0.62305(7) 0.0227(5) Uani d 1 8
C C22 0.21021(6) 0.46283(14) 0.67116(7) 0.0243(5) Uani d 1 8
C C23 0.18496(6) 0.58707(14) 0.68127(7) 0.0216(5) Uani d 1 8
C C24 0.07276(6) 0.25842(14) 0.53542(7) 0.0209(5) Uani d 1 8
C C25 0.06444(6) 0.03656(14) 0.47537(8) 0.0280(6) Uani d 1 8
H H1a 0.087447 0.649231 0.749828 0.0275 Uiso d 1 8
H H1b 0.158079 0.653125 0.801001 0.0275 Uiso d 1 8
H H2 0.166122 0.986613 0.835672 0.024 Uiso d 1 8
H H3a 0.114963 1.0903 0.876215 0.0293 Uiso d 1 8
H H3b 0.05453 1.05683 0.804644 0.0293 Uiso d 1 8
H H4a 0.079681 1.2984 0.798436 0.0338 Uiso d 1 8
H H4b 0.142166 1.253728 0.817484 0.0338 Uiso d 1 8
H H5a 0.037711 1.194144 0.684606 0.034 Uiso d 1 8
H H5b 0.087307 1.297828 0.694408 0.034 Uiso d 1 8
H H6a 0.092156 1.070066 0.644902 0.0302 Uiso d 1 8
H H6b 0.151703 1.09954 0.719443 0.0302 Uiso d 1 8
H H7 0.056997 0.938134 0.697421 0.0244 Uiso d 1 8
H H8a 0.155072 0.844511 0.931581 0.0265 Uiso d 1 8
H H8b 0.195371 0.757804 0.912249 0.0265 Uiso d 1 8
H H10 0.218184 0.547519 0.988554 0.0251 Uiso d 1 8
H H12 0.08652 0.285732 0.970499 0.0278 Uiso d 1 8
H H13 0.01599 0.44652 0.885411 0.0281 Uiso d 1 8
H H16a 0.20887 0.004224 1.115555 0.0531 Uiso d 1 8
H H16b 0.255737 0.057284 1.096498 0.0531 Uiso d 1 8
H H16c 0.249366 0.139159 1.155739 0.0531 Uiso d 1 8
H H17a 0.094472 0.817116 0.616009 0.0268 Uiso d 1 8
H H17b 0.054477 0.727007 0.633433 0.0268 Uiso d 1 8
H H19 0.046172 0.508256 0.568587 0.0232 Uiso d 1 8
H H21 0.192427 0.270804 0.615918 0.0272 Uiso d 1 8
H H22 0.25252 0.451248 0.697763 0.0291 Uiso d 1 8
H H25a 0.088144 -0.030455 0.466731 0.0421 Uiso d 1 8
H H25b 0.046388 -0.014333 0.49793 0.0421 Uiso d 1 8
H H25c 0.034108 0.077264 0.430369 0.0421 Uiso d 1 8
H H3 0.0529(8) 0.750(2) 0.8286(10) 0.0404 Uiso d 1 8
H H6 0.1986(8) 0.751(2) 0.7320(10) 0.0422 Uiso d 1 8

loop_
_atom_site_aniso_label
_atom_site_aniso_U_11
_atom_site_aniso_U_22
_atom_site_aniso_U_33
_atom_site_aniso_U_12
_atom_site_aniso_U_13
_atom_site_aniso_U_23
_atom_site_aniso_type_symbol
O1 0.0282(5) 0.0290(5) 0.0291(5) 0.0015(4) 0.0104(4) 0.0040(4) O
O2 0.0339(5) 0.0213(5) 0.0341(5) 0.0023(4) 0.0159(5) 0.0076(4) O
O3 0.0212(5) 0.0296(5) 0.0295(5) 0.0038(4) 0.0127(4) 0.0069(4) O
O4 0.0223(5) 0.0260(5) 0.0278(5) 0.0000(4) 0.0085(4) -0.0035(4) O
O5 0.0274(5) 0.0199(5) 0.0270(5) -0.0007(4) 0.0145(4) -0.0035(4) O
O6 0.0228(5) 0.0260(5) 0.0319(5) -0.0039(4) 0.0116(4) -0.0081(4) O
N1 0.0240(5) 0.0190(5) 0.0183(5) -0.0006(4) 0.0107(5) 0.0009(4) N
N2 0.0236(5) 0.0187(5) 0.0180(5) 0.0017(4) 0.0103(4) 0.0004(4) N
C1 0.0280(7) 0.0202(6) 0.0213(6) 0.0012(5) 0.0131(6) 0.0010(5) C
C2 0.0209(6) 0.0179(6) 0.0209(6) -0.0006(5) 0.0106(5) 0.0013(5) C
C3 0.0281(7) 0.0239(7) 0.0228(7) 0.0030(5) 0.0144(6) 0.0004(5) C
C4 0.0368(8) 0.0201(7) 0.0310(8) 0.0052(6) 0.0199(7) 0.0015(6) C
C5 0.0344(8) 0.0219(7) 0.0297(7) 0.0059(6) 0.0173(6) 0.0062(6) C
C6 0.0327(7) 0.0226(7) 0.0222(7) 0.0031(6) 0.0156(6) 0.0032(5) C
C7 0.0202(6) 0.0199(6) 0.0204(6) 0.0027(5) 0.0101(5) 0.0008(5) C
C8 0.0225(6) 0.0233(6) 0.0182(6) -0.0015(5) 0.0089(5) 0.0009(5) C
C9 0.0229(6) 0.0219(6) 0.0168(6) -0.0020(5) 0.0111(5) -0.0024(5) C
C10 0.0218(6) 0.0234(7) 0.0174(6) -0.0015(5) 0.0099(5) -0.0028(5) C
C11 0.0262(7) 0.0198(6) 0.0201(6) -0.0008(5) 0.0127(6) -0.0031(5) C
C12 0.0294(7) 0.0191(6) 0.0253(7) -0.0019(5) 0.0171(6) -0.0028(5) C
C13 0.0228(7) 0.0248(7) 0.0251(7) -0.0021(5) 0.0141(6) -0.0035(5) C
C14 0.0215(6) 0.0232(6) 0.0182(6) 0.0026(5) 0.0106(5) -0.0010(5) C
C15 0.0294(7) 0.0210(7) 0.0217(6) -0.0002(5) 0.0136(6) -0.0024(5) C
C16 0.0412(8) 0.0257(7) 0.0366(8) 0.0081(6) 0.0183(7) 0.0110(6) C
C17 0.0244(7) 0.0228(7) 0.0168(6) 0.0033(5) 0.0087(5) 0.0006(5) C
C18 0.0230(6) 0.0204(6) 0.0164(6) 0.0018(5) 0.0109(5) 0.0026(5) C
C19 0.0191(6) 0.0227(6) 0.0162(6) 0.0015(5) 0.0092(5) 0.0040(5) C
C20 0.0236(6) 0.0202(6) 0.0180(6) -0.0003(5) 0.0116(5) 0.0035(5) C
C21 0.0242(7) 0.0194(6) 0.0255(7) 0.0027(5) 0.0137(6) 0.0024(5) C
C22 0.0193(6) 0.0245(7) 0.0274(7) 0.0011(5) 0.0109(6) 0.0022(5) C
C23 0.0234(6) 0.0221(6) 0.0190(6) -0.0035(5) 0.0108(5) -0.0001(5) C
C24 0.0258(7) 0.0200(6) 0.0165(6) 0.0030(5) 0.0106(5) 0.0040(5) C
C25 0.0338(7) 0.0207(7) 0.0276(7) -0.0019(6) 0.0145(6) -0.0046(5) C

loop_
_atom_type_symbol
_atom_type_scat_dispersion_real
_atom_type_scat_dispersion_imag
_atom_type_scat_source
C 0.0181 0.0091 'International Tables Vol C tables 4.2.6.8 and 6.1.1.1'
H 0.0000 0.0000 'International Tables Vol C tables 4.2.6.8 and 6.1.1.1'
N 0.0311 0.0180 'International Tables Vol C tables 4.2.6.8 and 6.1.1.1'
O 0.0492 0.0322 'International Tables Vol C tables 4.2.6.8 and 6.1.1.1'

loop_
_geom_angle_atom_site_label_1
_geom_angle_atom_site_label_2
_geom_angle_atom_site_label_3
_geom_angle
C15 O2 C16 115.40(11)
C14 O3 H3 103.5(11)
C24 O5 C25 115.23(11)
C23 O6 H6 104.1(11)
C1 N1 C2 106.36(12)
C1 N1 C8 113.53(10)
C2 N1 C8 114.66(9)
C1 N2 C7 103.68(13)
C1 N2 C17 112.66(10)
C7 N2 C17 112.18(9)
N1 C1 N2 105.84(10)
N1 C1 H1a 109.4722
N1 C1 H1b 109.4722
N2 C1 H1a 109.4704
N2 C1 H1b 109.4705
H1a C1 H1b 112.8746
N1 C2 C3 116.58(14)
N1 C2 C7 100.87(10)
N1 C2 H2 111.3309
C3 C2 C7 111.32(10)
C3 C2 H2 100.891
C7 C2 H2 116.5959
C2 C3 C4 108.75(15)
C2 C3 H3a 109.472
C2 C3 H3b 109.4708
C4 C3 H3a 109.4717
C4 C3 H3b 109.471
H3a C3 H3b 110.1798
C3 C4 C5 112.91(11)
C3 C4 H4a 109.4727
C3 C4 H4b 109.4709
C5 C4 H4a 109.4714
C5 C4 H4b 109.4703
H4a C4 H4b 105.7947
C4 C5 C6 112.36(11)
C4 C5 H5a 109.4713
C4 C5 H5b 109.4717
C6 C5 H5a 109.4708
C6 C5 H5b 109.4712
H5a C5 H5b 106.4244
C5 C6 C7 107.28(15)
C5 C6 H6a 109.4711
C5 C6 H6b 109.4712
C7 C6 H6a 109.4714
C7 C6 H6b 109.4712
H6a C6 H6b 111.5736
N2 C7 C2 101.53(9)
N2 C7 C6 118.45(15)
N2 C7 H7 109.7793
C2 C7 C6 111.47(10)
C2 C7 H7 116.9848
C6 C7 H7 99.4758
N1 C8 C9 111.57(9)
N1 C8 H8a 109.4706
N1 C8 H8b 109.4706
C9 C8 H8a 109.4711
C9 C8 H8b 109.4718
H8a C8 H8b 107.2874
C8 C9 C10 121.21(12)
C8 C9 C14 120.41(10)
C10 C9 C14 118.31(13)
C9 C10 C11 121.95(13)
C9 C10 H10 119.0222
C11 C10 H10 119.0236
C10 C11 C12 118.98(11)
C10 C11 C15 117.78(12)
C12 C11 C15 123.23(13)
C11 C12 C13 120.07(14)
C11 C12 H12 119.9668
C13 C12 H12 119.9653
C12 C13 C14 120.53(13)
C12 C13 H13 119.7345
C14 C13 H13 119.7351
O3 C14 C9 121.21(12)
O3 C14 C13 118.64(12)
C9 C14 C13 120.14(11)
O1 C15 O2 122.75(11)
O1 C15 C11 124.71(14)
O2 C15 C11 112.54(12)
O2 C16 H16a 109.472
O2 C16 H16b 109.4708
O2 C16 H16c 109.4708
H16a C16 H16b 109.4716
H16a C16 H16c 109.4711
H16b C16 H16c 109.471
N2 C17 C18 112.97(9)
N2 C17 H17a 109.4721
N2 C17 H17b 109.469
C18 C17 H17a 109.4721
C18 C17 H17b 109.471
H17a C17 H17b 105.728
C17 C18 C19 120.39(11)
C17 C18 C23 121.45(10)
C19 C18 C23 118.06(13)
C18 C19 C20 121.81(12)
C18 C19 H19 119.0941
C20 C19 H19 119.0943
C19 C20 C21 119.18(11)
C19 C20 C24 118.18(12)
C21 C20 C24 122.60(13)
C20 C21 C22 119.93(13)
C20 C21 H21 120.0335
C22 C21 H21 120.0348
C21 C22 C23 120.34(12)
C21 C22 H22 119.8287
C23 C22 H22 119.8289
O6 C23 C18 121.67(13)
O6 C23 C22 117.68(11)
C18 C23 C22 120.66(11)
O4 C24 O5 122.57(11)
O4 C24 C20 124.81(14)
O5 C24 C20 112.61(12)
O5 C25 H25a 109.4719
O5 C25 H25b 109.4705
O5 C25 H25c 109.4708
H25a C25 H25b 109.4709
H25a C25 H25c 109.472
H25b C25 H25c 109.4712

loop_
_geom_bond_atom_site_label_1
_geom_bond_atom_site_label_2
_geom_bond_distance
O1 C15 1.2075(17)
O2 C15 1.3519(19)
O2 C16 1.4432(16)
O3 C14 1.3578(14)
O3 H3 0.90(2)
O4 C24 1.2105(17)
O5 C24 1.3488(19)
O5 C25 1.4426(15)
O6 C23 1.3595(14)
O6 H6 0.87(2)
N1 C1 1.484(2)
N1 C2 1.4732(17)
N1 C8 1.4686(15)
N2 C1 1.480(2)
N2 C7 1.4741(18)
N2 C17 1.4775(16)
C1 H1a 0.96
C1 H1b 0.96
C2 C3 1.515(2)
C2 C7 1.5081(19)
C2 H2 0.96
C3 C4 1.535(2)
C3 H3a 0.96
C3 H3b 0.96
C4 C5 1.531(2)
C4 H4a 0.96
C4 H4b 0.96
C5 C6 1.533(2)
C5 H5a 0.96
C5 H5b 0.96
C6 C7 1.515(2)
C6 H6a 0.96
C6 H6b 0.96
C7 H7 0.96
C8 C9 1.509(2)
C8 H8a 0.96
C8 H8b 0.96
C9 C10 1.3812(16)
C9 C14 1.4088(19)
C10 C11 1.393(2)
C10 H10 0.96
C11 C12 1.394(2)
C11 C15 1.4791(16)
C12 C13 1.3828(16)
C12 H12 0.96
C13 C14 1.389(2)
C13 H13 0.96
C16 H16a 0.96
C16 H16b 0.96
C16 H16c 0.96
C17 C18 1.511(2)
C17 H17a 0.96
C17 H17b 0.96
C18 C19 1.3850(16)
C18 C23 1.4021(18)
C19 C20 1.391(2)
C19 H19 0.96
C20 C21 1.3951(18)
C20 C24 1.4763(16)
C21 C22 1.3804(17)
C21 H21 0.96
C22 C23 1.390(2)
C22 H22 0.96
C25 H25a 0.96
C25 H25b 0.96
C25 H25c 0.96

loop_
_geom_hbond_atom_site_label_D
_geom_hbond_atom_site_label_H
_geom_hbond_atom_site_label_A
_geom_hbond_site_symmetry_A
_geom_hbond_distance_DH
_geom_hbond_distance_HA
_geom_hbond_distance_DA
_geom_hbond_angle_DHA
_geom_hbond_publ_flag
O3 H3 N1 . 0.90(2) 1.80(2) 2.6383(18) 154.3(16) y
O6 H6 N2 . 0.87(2) 1.88(2) 2.6814(18) 153.0(18) y
C2 H2 O1 7_567 0.96 2.57 3.414(2) 146 y
C4 H4b O1 7_567 0.96 2.58 3.353(2) 137 y
C16 H16c O6 4_565 0.96 2.59 3.350(2) 136 y

loop_
_geom_torsion_atom_site_label_1
_geom_torsion_atom_site_label_2
_geom_torsion_atom_site_label_3
_geom_torsion_atom_site_label_4
_geom_torsion
C10 C11 C15 O1 1.3(2)
C19 C20 C24 O4 -10.1(2)
